data_4330631
loop_
_publ_author_name
'Sara A. Turner'
'Zachary D. Remillard'
'Desire T. Gijima'
'Emily Gao'
'Robert D. Pike'
'Christopher Goh'

_publ_section_title
;
 Syntheses and Structures of Closely Related Copper(I) Complexes of
 Tridentate (2-Pyridylmethyl)imine and (2-Pyridylmethyl)amine Ligands and
 Their Use in Mediating Atom Transfer Radical Polymerizations
;
_journal_name_full 'Inorganic Chemistry'
_journal_page_first 10762
_journal_page_last 10773
_journal_paper_doi 10.1021/ic3011585
_journal_volume 51
_journal_year 2012
_chemical_formula_moiety '2(C18 H24 Br2 Cu2 N4 O2), C2 H3 N'
_chemical_formula_sum 'C38 H51 Br4 Cu4 N9 O4'
_chemical_formula_weight 1271.68
_chemical_name_systematic
; 
 ? 
;
_space_group_IT_number 2
_symmetry_cell_setting triclinic
_symmetry_space_group_name_Hall '-P 1'
_symmetry_space_group_name_H-M 'P -1'
_atom_sites_solution_hydrogens geom
_atom_sites_solution_primary direct
_atom_sites_solution_secondary difmap
_audit_creation_method SHELXL-97
_cell_angle_alpha 89.655(2)
_cell_angle_beta 72.465(2)
_cell_angle_gamma 84.594(2)
_cell_formula_units_Z 1
_cell_length_a 9.5478(2)
_cell_length_b 10.7726(2)
_cell_length_c 11.8274(2)
_cell_measurement_reflns_used 4622
_cell_measurement_temperature 100(2)
_cell_measurement_theta_max 58.03
_cell_measurement_theta_min 3.92
_cell_volume 1154.50(4)
_computing_cell_refinement 'SAINTPLUS (Bruker AXS, 2004)'
_computing_data_collection 'APEX2 (Bruker AXS, 2004)'
_computing_data_reduction SAINTPLUS
_computing_molecular_graphics 'ORTEP3 (Farrugia, 1997)'
_computing_publication_material 'SHELXL97 (Sheldrick, 1997)'
_computing_structure_refinement 'SHELXLE (Hubschle, 2011)'
_computing_structure_solution 'SHELXS97 (Sheldrick, 1997)'
_diffrn_ambient_temperature 100(2)
_diffrn_measured_fraction_theta_full 0.969
_diffrn_measured_fraction_theta_max 0.969
_diffrn_measurement_device_type 'Bruker SMART APEX II CCD'
_diffrn_measurement_method '\w and \y'
_diffrn_radiation_monochromator graphite
_diffrn_radiation_source 'fine-focus sealed tube'
_diffrn_radiation_type CuK\a
_diffrn_radiation_wavelength 1.54178
_diffrn_reflns_av_R_equivalents 0.0567
_diffrn_reflns_av_sigmaI/netI 0.0504
_diffrn_reflns_limit_h_max 10
_diffrn_reflns_limit_h_min -10
_diffrn_reflns_limit_k_max 11
_diffrn_reflns_limit_k_min -11
_diffrn_reflns_limit_l_max 13
_diffrn_reflns_limit_l_min -13
_diffrn_reflns_number 15854
_diffrn_reflns_theta_full 58.57
_diffrn_reflns_theta_max 58.57
_diffrn_reflns_theta_min 3.92
_diffrn_standards_number 0
_exptl_absorpt_coefficient_mu 6.523
_exptl_absorpt_correction_T_max 0.8334
_exptl_absorpt_correction_T_min 0.4961
_exptl_absorpt_correction_type numerical
_exptl_absorpt_process_details 'SADABS (Sheldrick, 2004)'
_exptl_crystal_colour red
_exptl_crystal_density_diffrn 1.829
_exptl_crystal_description plate
_exptl_crystal_F_000 630
_exptl_crystal_size_max 0.12
_exptl_crystal_size_mid 0.11
_exptl_crystal_size_min 0.03
_refine_diff_density_max 0.888
_refine_diff_density_min -1.035
_refine_diff_density_rms 0.101
_refine_ls_extinction_method none
_refine_ls_goodness_of_fit_ref 1.029
_refine_ls_hydrogen_treatment constr
_refine_ls_matrix_type full
_refine_ls_number_parameters 267
_refine_ls_number_reflns 3168
_refine_ls_number_restraints 1
_refine_ls_restrained_S_all 1.052
_refine_ls_R_factor_all 0.0470
_refine_ls_R_factor_gt 0.0368
_refine_ls_shift/su_max 0.000
_refine_ls_shift/su_mean 0.000
_refine_ls_structure_factor_coef Fsqd
_refine_ls_weighting_details 'calc w=1/[\s^2^(Fo^2^)+(0.0513P)^2^+1.5489P] where P=(Fo^2^+2Fc^2^)/3'
_refine_ls_weighting_scheme calc
_refine_ls_wR_factor_gt 0.0916
_refine_ls_wR_factor_ref 0.0984
_reflns_number_gt 2654
_reflns_number_total 3168
_reflns_threshold_expression >2sigma(I)
_cod_data_source_file ic3011585_si_001_2.cif
_cod_data_source_block Complex2_p1bar
_cod_database_code 4330631

loop_
_symmetry_equiv_pos_as_xyz
'x, y, z'
'-x, -y, -z'

loop_
_atom_site_label
_atom_site_type_symbol
_atom_site_fract_x
_atom_site_fract_y
_atom_site_fract_z
_atom_site_U_iso_or_equiv
_atom_site_adp_type
_atom_site_occupancy
_atom_site_symmetry_multiplicity
_atom_site_calc_flag
_atom_site_refinement_flags
Br1 Br 0.37250(7) 0.76280(5) 0.33017(5) 0.0439(2) Uani 1 1 d .
Br2 Br 0.17798(6) 0.52712(4) 0.18350(5) 0.03380(18) Uani 1 1 d .
Cu1 Cu 0.35680(9) 0.53997(7) 0.29064(7) 0.0390(2) Uani 1 1 d .
Cu2 Cu 0.27789(9) 0.73025(7) 0.16187(7) 0.0413(2) Uani 1 1 d .
O1 O 0.1620(4) 0.2264(3) 0.4845(3) 0.0427(9) Uani 1 1 d .
O2 O -0.1099(4) 0.8074(3) 0.0983(3) 0.0326(8) Uani 1 1 d .
N1 N 0.5643(5) 0.4390(4) 0.2399(4) 0.0348(10) Uani 1 1 d .
N2 N 0.3398(5) 0.4342(4) 0.4406(4) 0.0339(10) Uani 1 1 d .
N3 N 0.4148(5) 0.7931(4) 0.0026(4) 0.0377(11) Uani 1 1 d .
N4 N 0.1478(5) 0.8875(4) 0.1376(4) 0.0355(10) Uani 1 1 d .
C1 C 0.6737(6) 0.4340(5) 0.1386(5) 0.0362(12) Uani 1 1 d .
H1 H 0.6583 0.4801 0.0739 0.043 Uiso 1 1 calc R
C2 C 0.8085(6) 0.3656(5) 0.1218(5) 0.0391(13) Uani 1 1 d .
H2 H 0.8830 0.3635 0.0473 0.047 Uiso 1 1 calc R
C3 C 0.8318(7) 0.3003(5) 0.2165(5) 0.0421(13) Uani 1 1 d .
H3 H 0.9242 0.2542 0.2089 0.051 Uiso 1 1 calc R
C4 C 0.7201(7) 0.3029(5) 0.3217(5) 0.0409(13) Uani 1 1 d .
H4 H 0.7340 0.2582 0.3876 0.049 Uiso 1 1 calc R
C5 C 0.5878(6) 0.3709(4) 0.3309(5) 0.0358(12) Uani 1 1 d .
C6 C 0.4594(6) 0.3717(4) 0.4381(4) 0.0356(13) Uani 1 1 d .
H6 H 0.4666 0.3254 0.5050 0.043 Uiso 1 1 calc R
C7 C 0.2111(6) 0.4246(5) 0.5437(5) 0.0398(13) Uani 1 1 d .
H7A H 0.1653 0.5091 0.5736 0.048 Uiso 1 1 calc R
H7B H 0.2414 0.3810 0.6077 0.048 Uiso 1 1 calc R
C8 C 0.1003(6) 0.3526(5) 0.5086(5) 0.0396(13) Uani 1 1 d .
H8A H 0.0062 0.3568 0.5738 0.047 Uiso 1 1 calc R
H8B H 0.0804 0.3889 0.4372 0.047 Uiso 1 1 calc R
C9 C 0.0664(8) 0.1534(6) 0.4486(6) 0.0546(17) Uani 1 1 d .
H9A H 0.1085 0.0661 0.4380 0.082 Uiso 1 1 calc R
H9B H 0.0545 0.1840 0.3735 0.082 Uiso 1 1 calc R
H9C H -0.0301 0.1594 0.5095 0.082 Uiso 1 1 calc R
C10 C 0.5459(7) 0.7463(5) -0.0665(6) 0.0442(15) Uani 1 1 d .
H10 H 0.5876 0.6693 -0.0455 0.053 Uiso 1 1 calc R
C11 C 0.6254(7) 0.8034(5) -0.1677(5) 0.0423(13) Uani 1 1 d .
H11 H 0.7182 0.7654 -0.2151 0.051 Uiso 1 1 calc R
C12 C 0.5675(7) 0.9168(5) -0.1988(5) 0.0417(14) Uani 1 1 d .
H12 H 0.6201 0.9590 -0.2669 0.050 Uiso 1 1 calc R
C13 C 0.4307(7) 0.9664(5) -0.1274(5) 0.0399(13) Uani 1 1 d .
H13 H 0.3882 1.0441 -0.1461 0.048 Uiso 1 1 calc R
C14 C 0.3557(6) 0.9032(4) -0.0290(4) 0.0336(12) Uani 1 1 d .
C15 C 0.2088(6) 0.9485(4) 0.0472(4) 0.0373(13) Uani 1 1 d .
H15 H 0.1594 1.0232 0.0291 0.045 Uiso 1 1 calc R
C16 C -0.0016(7) 0.9301(5) 0.2087(5) 0.0421(14) Uani 1 1 d .
H16A H -0.0385 1.0045 0.1727 0.051 Uiso 1 1 calc R
H16B H -0.0021 0.9539 0.2896 0.051 Uiso 1 1 calc R
C17 C -0.1012(6) 0.8271(5) 0.2154(4) 0.0359(12) Uani 1 1 d .
H17A H -0.0599 0.7497 0.2440 0.043 Uiso 1 1 calc R
H17B H -0.2006 0.8518 0.2708 0.043 Uiso 1 1 calc R
C18 C -0.1821(6) 0.6985(5) 0.0934(5) 0.0387(12) Uani 1 1 d .
H18A H -0.1858 0.6853 0.0124 0.058 Uiso 1 1 calc R
H18B H -0.2828 0.7093 0.1480 0.058 Uiso 1 1 calc R
H18C H -0.1275 0.6261 0.1163 0.058 Uiso 1 1 calc R
N5 N 0.3902(16) -0.0253(11) 0.5398(11) 0.060(3) Uiso 0.50 1 d P
C19 C 0.4500(12) 0.0121(12) 0.5274(10) 0.046(3) Uiso 0.50 1 d PD
C20 C 0.2766(13) -0.0290(11) 0.5842(11) 0.048(3) Uiso 0.50 1 d PD
H20A H 0.2585 -0.0482 0.6682 0.071 Uiso 0.50 1 calc PR
H20B H 0.2650 -0.1027 0.5410 0.071 Uiso 0.50 1 calc PR
H20C H 0.2058 0.0400 0.5764 0.071 Uiso 0.50 1 calc PR

loop_
_atom_site_aniso_label
_atom_site_aniso_U_11
_atom_site_aniso_U_22
_atom_site_aniso_U_33
_atom_site_aniso_U_23
_atom_site_aniso_U_13
_atom_site_aniso_U_12
Br1 0.0703(4) 0.0380(3) 0.0472(3) 0.0240(2) -0.0465(3) -0.0297(3)
Br2 0.0419(3) 0.0279(3) 0.0466(3) 0.0183(2) -0.0323(3) -0.0166(2)
Cu1 0.0439(5) 0.0373(4) 0.0517(5) 0.0271(4) -0.0343(4) -0.0194(3)
Cu2 0.0620(6) 0.0328(4) 0.0508(5) 0.0248(3) -0.0441(4) -0.0246(3)
O1 0.061(3) 0.036(2) 0.047(2) 0.0173(16) -0.0327(19) -0.0278(17)
O2 0.049(2) 0.0258(17) 0.0307(17) 0.0057(14) -0.0220(16) -0.0096(14)
N1 0.043(3) 0.030(2) 0.048(3) 0.0184(19) -0.034(2) -0.0204(18)
N2 0.046(3) 0.028(2) 0.042(3) 0.0155(18) -0.031(2) -0.019(2)
N3 0.057(3) 0.025(2) 0.053(3) 0.019(2) -0.045(3) -0.021(2)
N4 0.060(3) 0.026(2) 0.037(2) 0.0117(19) -0.034(2) -0.019(2)
C1 0.047(3) 0.032(3) 0.045(3) 0.020(2) -0.033(3) -0.019(2)
C2 0.053(4) 0.029(3) 0.049(3) 0.006(2) -0.033(3) -0.013(2)
C3 0.058(4) 0.030(3) 0.049(3) -0.003(2) -0.035(3) 0.004(2)
C4 0.067(4) 0.028(3) 0.041(3) 0.003(2) -0.039(3) 0.004(2)
C5 0.058(4) 0.022(2) 0.044(3) 0.009(2) -0.038(3) -0.011(2)
C6 0.062(4) 0.024(2) 0.036(3) 0.013(2) -0.036(3) -0.013(2)
C7 0.059(4) 0.037(3) 0.036(3) 0.016(2) -0.029(3) -0.023(2)
C8 0.053(4) 0.038(3) 0.041(3) 0.019(2) -0.030(3) -0.022(2)
C9 0.075(4) 0.053(4) 0.054(4) 0.020(3) -0.036(3) -0.041(3)
C10 0.053(4) 0.029(3) 0.074(4) 0.023(3) -0.049(3) -0.021(3)
C11 0.052(3) 0.033(3) 0.058(3) 0.015(3) -0.036(3) -0.016(2)
C12 0.068(4) 0.028(3) 0.042(3) 0.008(2) -0.034(3) -0.015(3)
C13 0.068(4) 0.023(2) 0.043(3) 0.009(2) -0.038(3) -0.006(2)
C14 0.058(4) 0.026(3) 0.033(3) 0.008(2) -0.035(3) -0.016(2)
C15 0.068(4) 0.021(2) 0.037(3) 0.006(2) -0.036(3) -0.014(2)
C16 0.077(4) 0.030(3) 0.030(3) 0.005(2) -0.030(3) -0.015(3)
C17 0.057(3) 0.028(3) 0.029(3) 0.009(2) -0.020(2) -0.011(2)
C18 0.033(3) 0.035(3) 0.053(3) -0.002(2) -0.019(3) -0.008(2)

loop_
_atom_type_symbol
_atom_type_description
_atom_type_scat_dispersion_real
_atom_type_scat_dispersion_imag
_atom_type_scat_source
C C 0.0181 0.0091 'International Tables Vol C Tables 4.2.6.8 and 6.1.1.4'
H H 0.0000 0.0000 'International Tables Vol C Tables 4.2.6.8 and 6.1.1.4'
N N 0.0311 0.0180 'International Tables Vol C Tables 4.2.6.8 and 6.1.1.4'
O O 0.0492 0.0322 'International Tables Vol C Tables 4.2.6.8 and 6.1.1.4'
Cu Cu -1.9646 0.5888 'International Tables Vol C Tables 4.2.6.8 and 6.1.1.4'
Br Br -0.6763 1.2805 'International Tables Vol C Tables 4.2.6.8 and 6.1.1.4'

loop_
_geom_angle_atom_site_label_1
_geom_angle_atom_site_label_2
_geom_angle_atom_site_label_3
_geom_angle
_geom_angle_site_symmetry_1
_geom_angle_site_symmetry_3
Cu2 Br1 Cu1 67.16(3) . .
Cu1 Br2 Cu2 68.07(2) . .
N2 Cu1 N1 80.19(17) . .
N2 Cu1 Br2 119.38(11) . .
N1 Cu1 Br2 123.03(11) . .
N2 Cu1 Br1 111.75(11) . .
N1 Cu1 Br1 111.85(10) . .
Br2 Cu1 Br1 108.29(3) . .
N2 Cu1 Cu2 155.64(14) . .
N1 Cu1 Cu2 123.19(12) . .
Br2 Cu1 Cu2 56.37(2) . .
Br1 Cu1 Cu2 56.16(2) . .
N4 Cu2 N3 79.87(18) . .
N4 Cu2 Br2 119.43(11) . .
N3 Cu2 Br2 124.05(12) . .
N4 Cu2 Br1 110.62(11) . .
N3 Cu2 Br1 112.31(11) . .
Br2 Cu2 Br1 108.03(3) . .
N4 Cu2 Cu1 154.21(13) . .
N3 Cu2 Cu1 124.95(13) . .
Br2 Cu2 Cu1 55.56(2) . .
Br1 Cu2 Cu1 56.68(2) . .
C9 O1 C8 111.4(5) . .
C18 O2 C17 110.4(4) . .
C1 N1 C5 117.2(5) . .
C1 N1 Cu1 131.4(3) . .
C5 N1 Cu1 111.4(4) . .
C6 N2 C7 118.5(4) . .
C6 N2 Cu1 112.9(4) . .
C7 N2 Cu1 128.5(3) . .
C10 N3 C14 117.6(5) . .
C10 N3 Cu2 131.1(3) . .
C14 N3 Cu2 111.3(4) . .
C15 N4 C16 118.7(5) . .
C15 N4 Cu2 113.6(4) . .
C16 N4 Cu2 127.7(3) . .
N1 C1 C2 123.8(5) . .
N1 C1 H1 118.1 . .
C2 C1 H1 118.1 . .
C1 C2 C3 118.1(6) . .
C1 C2 H2 121.0 . .
C3 C2 H2 121.0 . .
C4 C3 C2 119.3(5) . .
C4 C3 H3 120.4 . .
C2 C3 H3 120.4 . .
C3 C4 C5 119.3(5) . .
C3 C4 H4 120.4 . .
C5 C4 H4 120.4 . .
N1 C5 C4 122.3(5) . .
N1 C5 C6 115.1(5) . .
C4 C5 C6 122.6(5) . .
N2 C6 C5 119.8(4) . .
N2 C6 H6 120.1 . .
C5 C6 H6 120.1 . .
N2 C7 C8 109.3(4) . .
N2 C7 H7A 109.8 . .
C8 C7 H7A 109.8 . .
N2 C7 H7B 109.8 . .
C8 C7 H7B 109.8 . .
H7A C7 H7B 108.3 . .
O1 C8 C7 107.9(5) . .
O1 C8 H8A 110.1 . .
C7 C8 H8A 110.1 . .
O1 C8 H8B 110.1 . .
C7 C8 H8B 110.1 . .
H8A C8 H8B 108.4 . .
O1 C9 H9A 109.5 . .
O1 C9 H9B 109.5 . .
H9A C9 H9B 109.5 . .
O1 C9 H9C 109.5 . .
H9A C9 H9C 109.5 . .
H9B C9 H9C 109.5 . .
N3 C10 C11 123.6(5) . .
N3 C10 H10 118.2 . .
C11 C10 H10 118.2 . .
C10 C11 C12 119.1(6) . .
C10 C11 H11 120.5 . .
C12 C11 H11 120.5 . .
C13 C12 C11 117.8(5) . .
C13 C12 H12 121.1 . .
C11 C12 H12 121.1 . .
C14 C13 C12 120.2(5) . .
C14 C13 H13 119.9 . .
C12 C13 H13 119.9 . .
N3 C14 C13 121.6(5) . .
N3 C14 C15 115.6(5) . .
C13 C14 C15 122.8(5) . .
N4 C15 C14 119.5(5) . .
N4 C15 H15 120.3 . .
C14 C15 H15 120.3 . .
N4 C16 C17 109.7(4) . .
N4 C16 H16A 109.7 . .
C17 C16 H16A 109.7 . .
N4 C16 H16B 109.7 . .
C17 C16 H16B 109.7 . .
H16A C16 H16B 108.2 . .
O2 C17 C16 107.1(4) . .
O2 C17 H17A 110.3 . .
C16 C17 H17A 110.3 . .
O2 C17 H17B 110.3 . .
C16 C17 H17B 110.3 . .
H17A C17 H17B 108.5 . .
O2 C18 H18A 109.5 . .
O2 C18 H18B 109.5 . .
H18A C18 H18B 109.5 . .
O2 C18 H18C 109.5 . .
H18A C18 H18C 109.5 . .
H18B C18 H18C 109.5 . .
C19 C19 N5 22.6(12) 2_656 2_656
C19 C19 C20 146(2) 2_656 .
N5 C19 C20 168.2(11) 2_656 .
C19 C20 H20A 109.5 . .
C19 C20 H20B 109.5 . .
H20A C20 H20B 109.5 . .
C19 C20 H20C 109.5 . .
H20A C20 H20C 109.5 . .
H20B C20 H20C 109.5 . .

loop_
_geom_bond_atom_site_label_1
_geom_bond_atom_site_label_2
_geom_bond_distance
_geom_bond_site_symmetry_2
Br1 Cu2 2.4602(8) .
Br1 Cu1 2.4753(9) .
Br2 Cu1 2.4271(8) .
Br2 Cu2 2.4501(8) .
Cu1 N2 2.076(4) .
Cu1 N1 2.086(5) .
Cu1 Cu2 2.7298(10) .
Cu2 N4 2.076(4) .
Cu2 N3 2.093(5) .
O1 C9 1.416(6) .
O1 C8 1.424(7) .
O2 C18 1.425(6) .
O2 C17 1.431(6) .
N1 C1 1.328(7) .
N1 C5 1.361(6) .
N2 C6 1.261(7) .
N2 C7 1.458(7) .
N3 C10 1.326(8) .
N3 C14 1.365(7) .
N4 C15 1.266(7) .
N4 C16 1.453(8) .
C1 C2 1.381(8) .
C1 H1 0.9500 .
C2 C3 1.382(7) .
C2 H2 0.9500 .
C3 C4 1.372(8) .
C3 H3 0.9500 .
C4 C5 1.374(8) .
C4 H4 0.9500 .
C5 C6 1.474(8) .
C6 H6 0.9500 .
C7 C8 1.522(7) .
C7 H7A 0.9900 .
C7 H7B 0.9900 .
C8 H8A 0.9900 .
C8 H8B 0.9900 .
C9 H9A 0.9800 .
C9 H9B 0.9800 .
C9 H9C 0.9800 .
C10 C11 1.385(8) .
C10 H10 0.9500 .
C11 C12 1.386(8) .
C11 H11 0.9500 .
C12 C13 1.384(9) .
C12 H12 0.9500 .
C13 C14 1.382(7) .
C13 H13 0.9500 .
C14 C15 1.460(8) .
C15 H15 0.9500 .
C16 C17 1.514(7) .
C16 H16A 0.9900 .
C16 H16B 0.9900 .
C17 H17A 0.9900 .
C17 H17B 0.9900 .
C18 H18A 0.9800 .
C18 H18B 0.9800 .
C18 H18C 0.9800 .
N5 C19 1.51(2) 2_656
C19 C19 0.99(2) 2_656
C19 N5 1.51(2) 2_656
C19 C20 1.689(13) .
C20 H20A 0.9800 .
C20 H20B 0.9800 .
C20 H20C 0.9800 .

loop_
_geom_torsion_atom_site_label_1
_geom_torsion_atom_site_label_2
_geom_torsion_atom_site_label_3
_geom_torsion_atom_site_label_4
_geom_torsion
Cu2 Br2 Cu1 N2 151.78(15)
Cu2 Br2 Cu1 N1 -110.59(13)
Cu2 Br2 Cu1 Br1 22.44(4)
Cu2 Br1 Cu1 N2 -155.98(14)
Cu2 Br1 Cu1 N1 116.18(13)
Cu2 Br1 Cu1 Br2 -22.50(4)
Cu1 Br2 Cu2 N4 -150.07(14)
Cu1 Br2 Cu2 N3 112.02(15)
Cu1 Br2 Cu2 Br1 -22.55(4)
Cu1 Br1 Cu2 N4 154.67(14)
Cu1 Br1 Cu2 N3 -118.12(15)
Cu1 Br1 Cu2 Br2 22.24(4)
N2 Cu1 Cu2 N4 -0.5(4)
N1 Cu1 Cu2 N4 -162.5(3)
Br2 Cu1 Cu2 N4 87.2(2)
Br1 Cu1 Cu2 N4 -67.0(2)
N2 Cu1 Cu2 N3 161.9(3)
N1 Cu1 Cu2 N3 -0.12(19)
Br2 Cu1 Cu2 N3 -110.43(13)
Br1 Cu1 Cu2 N3 95.44(13)
N2 Cu1 Cu2 Br2 -87.7(3)
N1 Cu1 Cu2 Br2 110.31(13)
Br1 Cu1 Cu2 Br2 -154.13(4)
N2 Cu1 Cu2 Br1 66.5(3)
N1 Cu1 Cu2 Br1 -95.56(13)
Br2 Cu1 Cu2 Br1 154.13(4)
N2 Cu1 N1 C1 175.2(4)
Br2 Cu1 N1 C1 56.5(4)
Br1 Cu1 N1 C1 -75.1(4)
Cu2 Cu1 N1 C1 -12.2(5)
N2 Cu1 N1 C5 -7.1(3)
Br2 Cu1 N1 C5 -125.8(3)
Br1 Cu1 N1 C5 102.6(3)
Cu2 Cu1 N1 C5 165.5(2)
N1 Cu1 N2 C6 6.7(3)
Br2 Cu1 N2 C6 129.2(3)
Br1 Cu1 N2 C6 -103.0(3)
Cu2 Cu1 N2 C6 -158.1(3)
N1 Cu1 N2 C7 -173.3(4)
Br2 Cu1 N2 C7 -50.8(4)
Br1 Cu1 N2 C7 77.0(4)
Cu2 Cu1 N2 C7 21.9(5)
N4 Cu2 N3 C10 -178.5(4)
Br2 Cu2 N3 C10 -59.7(4)
Br1 Cu2 N3 C10 73.2(4)
Cu1 Cu2 N3 C10 9.1(5)
N4 Cu2 N3 C14 3.9(3)
Br2 Cu2 N3 C14 122.7(3)
Br1 Cu2 N3 C14 -104.4(3)
Cu1 Cu2 N3 C14 -168.4(2)
N3 Cu2 N4 C15 -2.9(3)
Br2 Cu2 N4 C15 -126.4(3)
Br1 Cu2 N4 C15 107.3(3)
Cu1 Cu2 N4 C15 162.5(2)
N3 Cu2 N4 C16 174.9(4)
Br2 Cu2 N4 C16 51.4(4)
Br1 Cu2 N4 C16 -75.0(4)
Cu1 Cu2 N4 C16 -19.7(5)
C5 N1 C1 C2 -0.9(7)
Cu1 N1 C1 C2 176.7(3)
N1 C1 C2 C3 -1.2(7)
C1 C2 C3 C4 1.8(7)
C2 C3 C4 C5 -0.4(8)
C1 N1 C5 C4 2.4(7)
Cu1 N1 C5 C4 -175.7(4)
C1 N1 C5 C6 -175.4(4)
Cu1 N1 C5 C6 6.5(5)
C3 C4 C5 N1 -1.8(7)
C3 C4 C5 C6 175.9(5)
C7 N2 C6 C5 174.7(4)
Cu1 N2 C6 C5 -5.3(5)
N1 C5 C6 N2 -0.9(6)
C4 C5 C6 N2 -178.7(5)
C6 N2 C7 C8 -109.0(5)
Cu1 N2 C7 C8 71.1(5)
C9 O1 C8 C7 -178.8(4)
N2 C7 C8 O1 68.7(5)
C14 N3 C10 C11 0.4(7)
Cu2 N3 C10 C11 -177.0(4)
N3 C10 C11 C12 1.1(8)
C10 C11 C12 C13 -1.1(7)
C11 C12 C13 C14 -0.3(7)
C10 N3 C14 C13 -1.8(6)
Cu2 N3 C14 C13 176.1(3)
C10 N3 C14 C15 177.7(4)
Cu2 N3 C14 C15 -4.4(5)
C12 C13 C14 N3 1.8(7)
C12 C13 C14 C15 -177.7(4)
C16 N4 C15 C14 -176.6(4)
Cu2 N4 C15 C14 1.4(5)
N3 C14 C15 N4 2.1(6)
C13 C14 C15 N4 -178.3(4)
C15 N4 C16 C17 122.4(4)
Cu2 N4 C16 C17 -55.2(5)
C18 O2 C17 C16 170.6(4)
N4 C16 C17 O2 -66.2(5)
